data_7016282
loop_
_publ_author_name
'Sundaravel, Karuppasamy'
'Suresh, Eringathodi'
'Saminathan, Kolandaivel'
'Palaniandavar, Mallayan'

_publ_section_title
;
 Iron(III) complexes of N(2)O and N(3)O donor ligands as functional
 models for catechol dioxygenase enzymes: ether oxygen coordination
 tunes the regioselectivity and reactivity.
;
_journal_issue 32
_journal_name_full 'Dalton transactions (Cambridge, England : 2003)'
_journal_page_first 8092
_journal_page_last 8107
_journal_paper_doi 10.1039/c0dt01598a
_journal_volume 40
_journal_year 2011
_chemical_formula_sum 'C34 H42 Cl4 Fe2 N6 O11'
_chemical_formula_weight 964.24
_chemical_name_systematic
;
?
;
_space_group_IT_number 14
_symmetry_cell_setting monoclinic
_symmetry_space_group_name_Hall '-P 2ybc'
_symmetry_space_group_name_H-M 'P 1 21/c 1'
_atom_sites_solution_hydrogens geom
_atom_sites_solution_primary direct
_atom_sites_solution_secondary difmap
_audit_creation_method SHELXL-97
_cell_angle_alpha 90.00
_cell_angle_beta 99.5360(10)
_cell_angle_gamma 90.00
_cell_formula_units_Z 2
_cell_length_a 8.2392(6)
_cell_length_b 10.8799(8)
_cell_length_c 22.3047(17)
_cell_measurement_reflns_used 1856
_cell_measurement_temperature 100(2)
_cell_measurement_theta_max 26.6
_cell_measurement_theta_min 2.5
_cell_volume 1971.8(3)
_computing_cell_refinement 'BRUKER SMART'
_computing_data_collection 'BRUKER SMART'
_computing_data_reduction 'BRUKER SAINT'
_computing_molecular_graphics ORTEP
_computing_structure_refinement 'SHELXL-97 (Sheldrick, 1997)'
_computing_structure_solution 'SHELXS-97 (Sheldrick, 1990)'
_diffrn_ambient_temperature 100(2)
_diffrn_measured_fraction_theta_full 0.889
_diffrn_measured_fraction_theta_max 0.889
_diffrn_measurement_device_type 'BRUKER SMART APEX CCD DIFFRACTOMETER'
_diffrn_measurement_method 'OMEGA-PHI SCAN'
_diffrn_radiation_monochromator graphite
_diffrn_radiation_source 'fine-focus sealed tube'
_diffrn_radiation_type MoK\a
_diffrn_radiation_wavelength 0.71073
_diffrn_reflns_av_R_equivalents 0.0243
_diffrn_reflns_av_sigmaI/netI 0.0320
_diffrn_reflns_limit_h_max 10
_diffrn_reflns_limit_h_min -10
_diffrn_reflns_limit_k_max 12
_diffrn_reflns_limit_k_min -14
_diffrn_reflns_limit_l_max 27
_diffrn_reflns_limit_l_min -28
_diffrn_reflns_number 11440
_diffrn_reflns_theta_full 28.30
_diffrn_reflns_theta_max 28.30
_diffrn_reflns_theta_min 1.85
_exptl_absorpt_coefficient_mu 1.074
_exptl_absorpt_correction_T_max 0.8642
_exptl_absorpt_correction_T_min 0.6795
_exptl_absorpt_correction_type multi-scan
_exptl_absorpt_process_details 'BRUKER SADABS'
_exptl_crystal_colour ORANGE
_exptl_crystal_density_diffrn 1.624
_exptl_crystal_density_method 'not measured'
_exptl_crystal_description BLOCKS
_exptl_crystal_F_000 992
_exptl_crystal_size_max 0.39
_exptl_crystal_size_mid 0.33
_exptl_crystal_size_min 0.14
_refine_diff_density_max 2.982
_refine_diff_density_min -0.996
_refine_diff_density_rms 0.122
_refine_ls_extinction_method none
_refine_ls_goodness_of_fit_ref 1.086
_refine_ls_hydrogen_treatment constr
_refine_ls_matrix_type full
_refine_ls_number_parameters 269
_refine_ls_number_reflns 4570
_refine_ls_number_restraints 0
_refine_ls_restrained_S_all 1.086
_refine_ls_R_factor_all 0.0709
_refine_ls_R_factor_gt 0.0662
_refine_ls_shift/su_max 0.000
_refine_ls_shift/su_mean 0.000
_refine_ls_structure_factor_coef Fsqd
_refine_ls_weighting_details 'calc w=1/[\s^2^(Fo^2^)+(0.0711P)^2^+8.2974P] where P=(Fo^2^+2Fc^2^)/3'
_refine_ls_weighting_scheme calc
_refine_ls_wR_factor_gt 0.1608
_refine_ls_wR_factor_ref 0.1647
_reflns_number_gt 4232
_reflns_number_total 4570
_reflns_threshold_expression >2sigma(I)
_cod_data_source_file c0dt01598a.txt
_cod_data_source_block 16mpksm(6b)
_cod_depositor_comments
;
The following automatic conversions were performed:

'_symmetry_cell_setting' value 'Monoclinic' changed to 'monoclinic'
according to /home/saulius/struct/CIF-dictionaries/cif_core.dic
dictionary named 'cif_core.dic' version 2.4.1 from
2010-06-29.

'_exptl_absorpt_correction_type' value 'MULTI-SCAN'
changed to 'multi-scan' according to
/home/saulius/struct/CIF-dictionaries/cif_core.dic dictionary named
'cif_core.dic' version 2.4.1 from 2010-06-29.

Automatic conversion script
Id: cif_fix_values 1715 2011-07-08 13:25:40Z adriana 
;
_cod_original_sg_symbol_H-M P21/c
_cod_database_code 7016282

loop_
_symmetry_equiv_pos_as_xyz
'x, y, z'
'-x, y+1/2, -z+1/2'
'-x, -y, -z'
'x, -y-1/2, z-1/2'

loop_
_atom_site_label
_atom_site_type_symbol
_atom_site_fract_x
_atom_site_fract_y
_atom_site_fract_z
_atom_site_U_iso_or_equiv
_atom_site_adp_type
_atom_site_occupancy
_atom_site_calc_flag
_atom_site_refinement_flags
_atom_site_disorder_assembly
_atom_site_disorder_group
Fe1 Fe 0.11890(6) 0.60933(5) 0.04847(2) 0.01499(16) Uani 1 d . . .
Cl1 Cl 0.34575(10) 0.64309(9) 0.00454(4) 0.0232(2) Uani 1 d . . .
Cl2 Cl 0.25158(13) 0.95369(11) 0.83131(5) 0.0341(3) Uani 1 d . . .
O2 O 0.0000 0.5000 0.0000 0.0178(7) Uani 1 d S . .
O3 O 0.2612(6) 1.0891(5) 0.8353(3) 0.0853(19) Uani 1 d . . .
O5 O 0.0849(5) 0.9294(5) 0.8139(3) 0.093(2) Uani 1 d . . .
O6 O 0.3407(5) 0.9164(3) 0.78517(18) 0.0444(9) Uani 1 d . . .
N1 N -0.0405(4) 0.7537(3) 0.01315(14) 0.0177(6) Uani 1 d . . .
N2 N -0.0606(4) 0.6115(3) 0.11216(14) 0.0195(6) Uani 1 d . . .
N3 N 0.2084(4) 0.4707(3) 0.11246(14) 0.0204(6) Uani 1 d . . .
C1 C -0.0109(5) 0.8322(4) -0.03029(17) 0.0222(8) Uani 1 d . . .
H1 H 0.0908 0.8300 -0.0432 0.027 Uiso 1 calc R . .
C2 C -0.1277(5) 0.9163(4) -0.0563(2) 0.0298(9) Uani 1 d . . .
H2 H -0.1059 0.9692 -0.0868 0.036 Uiso 1 calc R . .
C3 C -0.2777(6) 0.9200(4) -0.0361(2) 0.0339(10) Uani 1 d . . .
H3 H -0.3576 0.9765 -0.0525 0.041 Uiso 1 calc R . .
C4 C -0.3079(5) 0.8395(4) 0.0084(2) 0.0293(9) Uani 1 d . . .
H4 H -0.4079 0.8416 0.0225 0.035 Uiso 1 calc R . .
C5 C -0.1877(4) 0.7553(3) 0.03197(17) 0.0203(7) Uani 1 d . . .
C6 C -0.2169(4) 0.6568(4) 0.07667(19) 0.0226(8) Uani 1 d . . .
H6A H -0.2855 0.6897 0.1043 0.027 Uiso 1 calc R . .
H6B H -0.2753 0.5887 0.0548 0.027 Uiso 1 calc R . .
C7 C -0.0722(5) 0.4822(4) 0.13192(17) 0.0231(8) Uani 1 d . . .
H7A H -0.1436 0.4365 0.1008 0.028 Uiso 1 calc R . .
H7B H -0.1198 0.4796 0.1689 0.028 Uiso 1 calc R . .
C8 C 0.0968(5) 0.4235(4) 0.14330(17) 0.0221(8) Uani 1 d . . .
C9 C 0.1319(6) 0.3212(4) 0.18070(18) 0.0307(9) Uani 1 d . . .
H9 H 0.0537 0.2904 0.2024 0.037 Uiso 1 calc R . .
C10 C 0.2840(6) 0.2664(4) 0.1850(2) 0.0354(10) Uani 1 d . . .
H10 H 0.3096 0.1979 0.2098 0.042 Uiso 1 calc R . .
C11 C 0.3978(6) 0.3133(4) 0.1526(2) 0.0335(10) Uani 1 d . . .
H11 H 0.5004 0.2764 0.1546 0.040 Uiso 1 calc R . .
C12 C 0.3573(5) 0.4161(4) 0.11700(19) 0.0275(9) Uani 1 d . . .
H12 H 0.4348 0.4488 0.0955 0.033 Uiso 1 calc R . .
C13 C -0.0014(6) 0.6894(5) 0.1662(2) 0.0415(13) Uani 1 d . . .
H13A H -0.0962 0.7185 0.1827 0.050 Uiso 1 calc R . .
H13B H 0.0636 0.6387 0.1970 0.050 Uiso 1 calc R . .
C14 C 0.0948(7) 0.7927(6) 0.1548(2) 0.0449(12) Uani 1 d . . .
H14 H 0.0240 0.8553 0.1321 0.054 Uiso 1 calc R . .
C15 C 0.1998(6) 0.8514(5) 0.2115(2) 0.0356(10) Uani 1 d . . .
H15A H 0.1469 0.9245 0.2241 0.043 Uiso 1 calc R . .
H15B H 0.2177 0.7937 0.2451 0.043 Uiso 1 calc R . .
O1 O 0.2189(3) 0.7501(3) 0.11824(12) 0.0253(6) Uani 1 d . . .
C16 C 0.3604(5) 0.8834(4) 0.19052(19) 0.0289(9) Uani 1 d . . .
H16A H 0.3530 0.9621 0.1698 0.035 Uiso 1 calc R . .
H16B H 0.4505 0.8860 0.2245 0.035 Uiso 1 calc R . .
C17 C 0.3827(5) 0.7797(4) 0.1475(2) 0.0314(9) Uani 1 d . . .
H17A H 0.4497 0.8058 0.1179 0.038 Uiso 1 calc R . .
H17B H 0.4345 0.7094 0.1695 0.038 Uiso 1 calc R . .
O4 O 0.3346(12) 0.9176(10) 0.8880(3) 0.082(4) Uani 0.682(16) d P A 1
O4A O 0.2455(17) 0.8231(15) 0.8670(7) 0.052(6) Uani 0.318(16) d P A 2

loop_
_atom_site_aniso_label
_atom_site_aniso_U_11
_atom_site_aniso_U_22
_atom_site_aniso_U_33
_atom_site_aniso_U_23
_atom_site_aniso_U_13
_atom_site_aniso_U_12
Fe1 0.0112(2) 0.0165(3) 0.0174(3) -0.00170(18) 0.00291(18) -0.00084(18)
Cl1 0.0147(4) 0.0279(5) 0.0286(5) -0.0047(4) 0.0079(3) -0.0044(3)
Cl2 0.0264(5) 0.0456(7) 0.0297(5) -0.0025(4) 0.0026(4) 0.0124(4)
O2 0.0151(16) 0.0189(18) 0.0199(17) -0.0051(14) 0.0040(13) -0.0032(14)
O3 0.056(3) 0.061(3) 0.149(5) -0.059(3) 0.047(3) -0.019(2)
O5 0.035(2) 0.073(3) 0.173(6) -0.046(4) 0.026(3) -0.016(2)
O6 0.051(2) 0.0329(18) 0.056(2) -0.0067(16) 0.0281(18) 0.0000(16)
N1 0.0154(13) 0.0186(15) 0.0185(14) -0.0035(11) 0.0009(11) -0.0009(11)
N2 0.0148(14) 0.0222(16) 0.0216(15) -0.0050(12) 0.0033(12) -0.0027(12)
N3 0.0205(15) 0.0211(16) 0.0192(15) -0.0001(12) 0.0019(12) 0.0017(12)
C1 0.0243(18) 0.0215(19) 0.0209(17) -0.0036(14) 0.0039(14) -0.0020(15)
C2 0.036(2) 0.022(2) 0.029(2) 0.0023(16) -0.0021(17) -0.0021(17)
C3 0.029(2) 0.024(2) 0.045(3) 0.0007(18) -0.0034(19) 0.0068(17)
C4 0.0181(18) 0.024(2) 0.045(2) -0.0004(18) 0.0025(17) 0.0060(15)
C5 0.0163(16) 0.0190(17) 0.0250(18) -0.0043(14) 0.0019(14) -0.0005(14)
C6 0.0136(16) 0.0207(18) 0.035(2) -0.0024(16) 0.0076(15) 0.0013(14)
C7 0.0198(17) 0.032(2) 0.0183(17) 0.0046(15) 0.0047(14) -0.0025(15)
C8 0.0264(19) 0.0213(18) 0.0173(17) -0.0028(14) -0.0006(14) -0.0008(15)
C9 0.038(2) 0.031(2) 0.0206(18) 0.0053(16) -0.0014(17) -0.0025(18)
C10 0.051(3) 0.024(2) 0.027(2) 0.0024(17) -0.0054(19) 0.0047(19)
C11 0.034(2) 0.027(2) 0.037(2) -0.0046(18) -0.0039(18) 0.0115(18)
C12 0.027(2) 0.029(2) 0.027(2) -0.0027(16) 0.0034(16) 0.0063(16)
C13 0.034(2) 0.060(3) 0.035(2) -0.028(2) 0.018(2) -0.019(2)
C14 0.041(3) 0.049(3) 0.046(3) -0.009(2) 0.012(2) -0.004(2)
C15 0.037(2) 0.042(3) 0.028(2) -0.0140(19) 0.0087(18) -0.018(2)
O1 0.0173(12) 0.0327(16) 0.0261(14) -0.0097(12) 0.0046(11) -0.0059(11)
C16 0.027(2) 0.031(2) 0.027(2) -0.0027(17) -0.0010(16) -0.0064(17)
C17 0.0189(18) 0.034(2) 0.037(2) -0.0090(18) -0.0089(16) 0.0006(16)
O4 0.106(7) 0.100(8) 0.036(3) 0.003(4) -0.002(4) 0.049(6)
O4A 0.049(8) 0.058(10) 0.057(9) 0.037(8) 0.027(7) 0.028(7)

loop_
_atom_type_symbol
_atom_type_description
_atom_type_scat_dispersion_real
_atom_type_scat_dispersion_imag
_atom_type_scat_source
C C 0.0033 0.0016 'International Tables Vol C Tables 4.2.6.8 and 6.1.1.4'
H H 0.0000 0.0000 'International Tables Vol C Tables 4.2.6.8 and 6.1.1.4'
N N 0.0061 0.0033 'International Tables Vol C Tables 4.2.6.8 and 6.1.1.4'
O O 0.0106 0.0060 'International Tables Vol C Tables 4.2.6.8 and 6.1.1.4'
Cl Cl 0.1484 0.1585 'International Tables Vol C Tables 4.2.6.8 and 6.1.1.4'
Fe Fe 0.3463 0.8444 'International Tables Vol C Tables 4.2.6.8 and 6.1.1.4'

loop_
_geom_angle_atom_site_label_1
_geom_angle_atom_site_label_2
_geom_angle_atom_site_label_3
_geom_angle
_geom_angle_site_symmetry_1
O2 Fe1 N1 91.42(8) .
O2 Fe1 N3 91.63(9) .
N1 Fe1 N3 154.62(12) .
O2 Fe1 N2 92.17(8) .
N1 Fe1 N2 77.96(12) .
N3 Fe1 N2 76.75(12) .
O2 Fe1 O1 167.65(7) .
N1 Fe1 O1 83.40(11) .
N3 Fe1 O1 88.40(12) .
N2 Fe1 O1 75.82(11) .
O2 Fe1 Cl1 104.69(3) .
N1 Fe1 Cl1 102.89(9) .
N3 Fe1 Cl1 100.68(9) .
N2 Fe1 Cl1 163.06(9) .
O1 Fe1 Cl1 87.42(7) .
O5 Cl2 O4 121.0(6) .
O5 Cl2 O6 110.4(3) .
O4 Cl2 O6 110.1(4) .
O5 Cl2 O3 104.3(3) .
O4 Cl2 O3 102.3(6) .
O6 Cl2 O3 107.4(3) .
O5 Cl2 O4A 82.1(6) .
O4 Cl2 O4A 50.3(6) .
O6 Cl2 O4A 99.6(5) .
O3 Cl2 O4A 147.5(7) .
Fe1 O2 Fe1 180.0 3_565
C1 N1 C5 119.8(3) .
C1 N1 Fe1 124.4(3) .
C5 N1 Fe1 115.4(2) .
C6 N2 C7 112.5(3) .
C6 N2 C13 112.5(3) .
C7 N2 C13 109.2(3) .
C6 N2 Fe1 106.0(2) .
C7 N2 Fe1 105.3(2) .
C13 N2 Fe1 111.2(2) .
C8 N3 C12 119.0(4) .
C8 N3 Fe1 115.2(3) .
C12 N3 Fe1 124.9(3) .
N1 C1 C2 121.7(4) .
N1 C1 H1 119.1 .
C2 C1 H1 119.1 .
C1 C2 C3 118.6(4) .
C1 C2 H2 120.7 .
C3 C2 H2 120.7 .
C4 C3 C2 119.6(4) .
C4 C3 H3 120.2 .
C2 C3 H3 120.2 .
C3 C4 C5 119.4(4) .
C3 C4 H4 120.3 .
C5 C4 H4 120.3 .
N1 C5 C4 120.9(4) .
N1 C5 C6 116.5(3) .
C4 C5 C6 122.5(3) .
N2 C6 C5 111.7(3) .
N2 C6 H6A 109.3 .
C5 C6 H6A 109.3 .
N2 C6 H6B 109.3 .
C5 C6 H6B 109.3 .
H6A C6 H6B 107.9 .
N2 C7 C8 110.3(3) .
N2 C7 H7A 109.6 .
C8 C7 H7A 109.6 .
N2 C7 H7B 109.6 .
C8 C7 H7B 109.6 .
H7A C7 H7B 108.1 .
N3 C8 C9 121.5(4) .
N3 C8 C7 116.3(3) .
C9 C8 C7 122.1(4) .
C10 C9 C8 119.0(4) .
C10 C9 H9 120.5 .
C8 C9 H9 120.5 .
C11 C10 C9 119.6(4) .
C11 C10 H10 120.2 .
C9 C10 H10 120.2 .
C10 C11 C12 118.9(4) .
C10 C11 H11 120.5 .
C12 C11 H11 120.5 .
N3 C12 C11 121.9(4) .
N3 C12 H12 119.0 .
C11 C12 H12 119.0 .
C14 C13 N2 115.0(4) .
C14 C13 H13A 108.5 .
N2 C13 H13A 108.5 .
C14 C13 H13B 108.5 .
N2 C13 H13B 108.5 .
H13A C13 H13B 107.5 .
C13 C14 O1 107.9(4) .
C13 C14 C15 115.6(5) .
O1 C14 C15 103.6(4) .
C13 C14 H14 109.8 .
O1 C14 H14 109.8 .
C15 C14 H14 109.8 .
C16 C15 C14 103.9(4) .
C16 C15 H15A 111.0 .
C14 C15 H15A 111.0 .
C16 C15 H15B 111.0 .
C14 C15 H15B 111.0 .
H15A C15 H15B 109.0 .
C17 O1 C14 111.3(3) .
C17 O1 Fe1 132.7(2) .
C14 O1 Fe1 112.8(3) .
C17 C16 C15 103.2(3) .
C17 C16 H16A 111.1 .
C15 C16 H16A 111.1 .
C17 C16 H16B 111.1 .
C15 C16 H16B 111.1 .
H16A C16 H16B 109.1 .
O1 C17 C16 104.6(3) .
O1 C17 H17A 110.8 .
C16 C17 H17A 110.8 .
O1 C17 H17B 110.8 .
C16 C17 H17B 110.8 .
H17A C17 H17B 108.9 .

loop_
_geom_bond_atom_site_label_1
_geom_bond_atom_site_label_2
_geom_bond_distance
_geom_bond_site_symmetry_2
Fe1 O2 1.7868(5) .
Fe1 N1 2.115(3) .
Fe1 N3 2.123(3) .
Fe1 N2 2.214(3) .
Fe1 O1 2.241(3) .
Fe1 Cl1 2.2793(10) .
Cl2 O5 1.389(5) .
Cl2 O4 1.391(7) .
Cl2 O6 1.419(3) .
Cl2 O3 1.477(5) .
Cl2 O4A 1.634(12) .
O2 Fe1 1.7868(5) 3_565
N1 C1 1.344(5) .
N1 C5 1.348(5) .
N2 C6 1.480(5) .
N2 C7 1.482(5) .
N2 C13 1.488(5) .
N3 C8 1.339(5) .
N3 C12 1.352(5) .
C1 C2 1.384(6) .
C1 H1 0.9300 .
C2 C3 1.384(7) .
C2 H2 0.9300 .
C3 C4 1.378(7) .
C3 H3 0.9300 .
C4 C5 1.387(5) .
C4 H4 0.9300 .
C5 C6 1.510(5) .
C6 H6A 0.9700 .
C6 H6B 0.9700 .
C7 C8 1.514(5) .
C7 H7A 0.9700 .
C7 H7B 0.9700 .
C8 C9 1.392(6) .
C9 C10 1.377(7) .
C9 H9 0.9300 .
C10 C11 1.374(7) .
C10 H10 0.9300 .
C11 C12 1.381(6) .
C11 H11 0.9300 .
C12 H12 0.9300 .
C13 C14 1.423(7) .
C13 H13A 0.9700 .
C13 H13B 0.9700 .
C14 O1 1.483(6) .
C14 C15 1.547(7) .
C14 H14 0.9800 .
C15 C16 1.515(6) .
C15 H15A 0.9700 .
C15 H15B 0.9700 .
O1 C17 1.435(5) .
C16 C17 1.513(6) .
C16 H16A 0.9700 .
C16 H16B 0.9700 .
C17 H17A 0.9700 .
C17 H17B 0.9700 .
